data_4342215
loop_
_publ_author_name
'Gautier, Romain'
'Gautier, R\'egis'
'Chang, Kelvin B.'
'Poeppelmeier, Kenneth R.'

_publ_section_title
;
 On the Origin of the Differences in Structure Directing Properties of
 Polar Metal Oxyfluoride [MOxF6-x](2-) (x = 1, 2) Building Units.
;
_journal_issue 4
_journal_name_full 'Inorganic chemistry'
_journal_page_first 1712
_journal_page_last 1719
_journal_paper_doi 10.1021/ic5026735
_journal_volume 54
_journal_year 2015
_chemical_compound_source 'synthesis as described'
_chemical_formula_moiety 'F4 Mo O2, C2 H10 N2'
_chemical_formula_sum 'C2 H10 F4 Mo N2 O2'
_chemical_formula_weight 266.06
_space_group_IT_number 2
_symmetry_cell_setting triclinic
_symmetry_Int_Tables_number 2
_symmetry_space_group_name_Hall '-P 1'
_symmetry_space_group_name_H-M 'P -1'
_atom_sites_solution_hydrogens geom
_atom_sites_solution_primary direct
_atom_sites_solution_secondary difmap
_audit_conform_dict_location ftp://ftp.iucr.org/pub/cif_core.dic
_audit_conform_dict_name cif_core.dic
_audit_conform_dict_version 2.4
_audit_creation_date 2012-02-01T13:30:57-00:00
_audit_creation_method 'WinGX routine CIF_UPDATE'
_cell_angle_alpha 94.8475(15)
_cell_angle_beta 91.5028(15)
_cell_angle_gamma 99.4202(15)
_cell_formula_units_Z 2
_cell_length_a 5.8949(2)
_cell_length_b 7.7512(3)
_cell_length_c 8.5602(3)
_cell_measurement_reflns_used 6253
_cell_measurement_temperature 100(2)
_cell_measurement_theta_max 27.4972
_cell_measurement_theta_min 2.3898
_cell_measurement_wavelength 0.71073
_cell_volume 384.16(2)
_computing_cell_refinement 'SAINT V7.68A integration software'
_computing_data_collection 'Bruker APEX2 software'
_computing_data_reduction 'SORTAV (Blessing, 1995)'
_computing_molecular_graphics 'Ortep-3 for Windows (Farrugia, 1997)'
_computing_publication_material 'WinGX publication routines (Farrugia, 1999)'
_computing_structure_refinement 'SHELXL-97 (Sheldrick, 1997)'
_computing_structure_solution 'SIR92 (Giacovazzo et al, 1993)'
_diffrn_ambient_temperature 100(2)
_diffrn_detector 'APEX-II CCD'
_diffrn_measured_fraction_theta_full 0.962
_diffrn_measured_fraction_theta_max 0.962
_diffrn_measurement_device '\k-geometry diffractometer'
_diffrn_measurement_device_type 'Bruker APEX-II'
_diffrn_measurement_method '\f or \w oscillation scans'
_diffrn_orient_matrix_type 'x-axis to radiation source'
_diffrn_orient_matrix_UB_11 -0.123452
_diffrn_orient_matrix_UB_12 0.744617E-1
_diffrn_orient_matrix_UB_13 0.647103E-2
_diffrn_orient_matrix_UB_21 -0.873201E-1
_diffrn_orient_matrix_UB_22 -0.754097E-1
_diffrn_orient_matrix_UB_23 -0.896059E-1
_diffrn_orient_matrix_UB_31 -0.821786E-1
_diffrn_orient_matrix_UB_32 -0.775289E-1
_diffrn_orient_matrix_UB_33 0.754777E-1
_diffrn_radiation_monochromator graphite
_diffrn_radiation_probe x-ray
_diffrn_radiation_type MoK\a
_diffrn_radiation_wavelength 0.71069
_diffrn_reflns_av_R_equivalents 0.0202
_diffrn_reflns_av_unetI/netI 0.0184
_diffrn_reflns_limit_h_max 7
_diffrn_reflns_limit_h_min -7
_diffrn_reflns_limit_k_max 10
_diffrn_reflns_limit_k_min -10
_diffrn_reflns_limit_l_max 11
_diffrn_reflns_limit_l_min -10
_diffrn_reflns_number 6228
_diffrn_reflns_theta_full 27.5
_diffrn_reflns_theta_max 27.5
_diffrn_reflns_theta_min 2.39
_diffrn_source 'sealed x-ray tube'
_exptl_absorpt_coefficient_mu 1.739
_exptl_absorpt_correction_T_max 0.746
_exptl_absorpt_correction_T_min 0.673
_exptl_absorpt_correction_type multi-scan
_exptl_absorpt_process_details
;
SADABS-2008/1 - Bruker AXS area detector scaling and absorption correction
;
_exptl_crystal_colour colourless
_exptl_crystal_density_diffrn 2.3
_exptl_crystal_density_method 'not measured'
_exptl_crystal_description block
_exptl_crystal_F_000 260
_exptl_crystal_size_max 0.388
_exptl_crystal_size_mid 0.327
_exptl_crystal_size_min 0.248
_refine_diff_density_max 0.554
_refine_diff_density_min -0.614
_refine_diff_density_rms 0.154
_refine_ls_extinction_method none
_refine_ls_goodness_of_fit_ref 1.391
_refine_ls_hydrogen_treatment constr
_refine_ls_matrix_type full
_refine_ls_number_parameters 100
_refine_ls_number_reflns 1700
_refine_ls_number_restraints 0
_refine_ls_restrained_S_all 1.391
_refine_ls_R_factor_all 0.0178
_refine_ls_R_factor_gt 0.0178
_refine_ls_shift/su_max 0
_refine_ls_shift/su_mean 0
_refine_ls_structure_factor_coef Fsqd
_refine_ls_weighting_details 'calc w=1/[\s^2^(Fo^2^)+(0.0337P)^2^+0.4576P] where P=(Fo^2^+2Fc^2^)/3'
_refine_ls_weighting_scheme calc
_refine_ls_wR_factor_gt 0.0699
_refine_ls_wR_factor_ref 0.07
_reflns_number_gt 1695
_reflns_number_total 1700
_reflns_threshold_expression >2sigma(I)
_cod_data_source_file ic5026735_si_002.cif
_cod_data_source_block n0832a_0m
_cod_depositor_comments 'Adding full bibliography for 4342215--4342219.cif.'
_cod_database_code 4342215

loop_
_symmetry_equiv_pos_as_xyz
'x, y, z'
'-x, -y, -z'

loop_
_atom_site_label
_atom_site_type_symbol
_atom_site_fract_x
_atom_site_fract_y
_atom_site_fract_z
_atom_site_U_iso_or_equiv
_atom_site_adp_type
_atom_site_occupancy
_atom_site_symmetry_multiplicity
_atom_site_calc_flag
_atom_site_refinement_flags
Mo1 Mo 0.15337(3) 0.23432(2) -0.25492(2) 0.00635(11) Uani 1 1 d .
F1 F 0.1733(3) 0.4966(2) -0.16246(18) 0.0099(3) Uani 1 1 d .
F2 F 0.4144(3) 0.3733(2) -0.37964(18) 0.0104(3) Uani 1 1 d .
F3 F 0.4119(3) 0.2517(2) -0.10681(18) 0.0120(3) Uani 1 1 d .
F4 F -0.0470(3) 0.3097(2) -0.40488(19) 0.0141(3) Uani 1 1 d .
O1 O 0.1875(3) 0.0426(3) -0.3577(2) 0.0141(4) Uani 1 1 d .
O2 O -0.0458(3) 0.1687(3) -0.1243(2) 0.0154(4) Uani 1 1 d .
N1 N 0.3905(4) 0.7368(3) -0.3578(3) 0.0090(4) Uani 1 1 d .
H3A H 0.3161 0.6492 -0.3086 0.014 Uiso 1 1 calc R
H3B H 0.4482 0.6934 -0.4449 0.014 Uiso 1 1 calc R
H3C H 0.2934 0.8078 -0.3827 0.014 Uiso 1 1 calc R
N2 N 0.7365(4) 0.5753(3) -0.1695(3) 0.0093(4) Uani 1 1 d .
H4A H 0.637 0.4985 -0.231 0.014 Uiso 1 1 calc R
H4C H 0.6762 0.5941 -0.0766 0.014 Uiso 1 1 calc R
H4B H 0.8663 0.5325 -0.1565 0.014 Uiso 1 1 calc R
C1 C 0.5820(5) 0.8379(4) -0.2525(3) 0.0134(5) Uani 1 1 d .
H1A H 0.526 0.8569 -0.1479 0.02 Uiso 1 1 calc R
H1B H 0.6304 0.9518 -0.2908 0.02 Uiso 1 1 calc R
C2 C 0.7868(5) 0.7439(4) -0.2436(3) 0.0116(5) Uani 1 1 d .
H2A H 0.8381 0.7203 -0.3489 0.017 Uiso 1 1 calc R
H2B H 0.9117 0.8205 -0.184 0.017 Uiso 1 1 calc R

loop_
_atom_site_aniso_label
_atom_site_aniso_U_11
_atom_site_aniso_U_22
_atom_site_aniso_U_33
_atom_site_aniso_U_23
_atom_site_aniso_U_13
_atom_site_aniso_U_12
Mo1 0.00663(14) 0.00512(14) 0.00707(14) -0.00019(8) -0.00068(8) 0.00083(8)
F1 0.0113(7) 0.0075(7) 0.0106(7) -0.0013(6) 0.0006(6) 0.0016(6)
F2 0.0109(7) 0.0106(7) 0.0089(7) -0.0010(6) 0.0020(6) 0.0004(6)
F3 0.0119(7) 0.0144(8) 0.0101(7) 0.0007(6) -0.0030(6) 0.0046(6)
F4 0.0140(8) 0.0157(8) 0.0128(7) -0.0007(6) -0.0053(6) 0.0052(6)
O1 0.0169(10) 0.0096(9) 0.0155(9) -0.0017(7) -0.0024(8) 0.0031(7)
O2 0.0147(9) 0.0142(10) 0.0164(10) 0.0021(8) 0.0026(8) -0.0008(7)
N1 0.0092(10) 0.0084(10) 0.0096(10) 0.0007(8) -0.0004(8) 0.0022(8)
N2 0.0089(10) 0.0101(10) 0.0091(10) 0.0002(8) -0.0003(8) 0.0025(8)
C1 0.0162(13) 0.0097(12) 0.0134(12) -0.0014(10) -0.0066(10) 0.0017(10)
C2 0.0102(11) 0.0115(12) 0.0125(12) 0.0037(10) -0.0016(9) -0.0011(9)

loop_
_atom_type_symbol
_atom_type_description
_atom_type_scat_dispersion_real
_atom_type_scat_dispersion_imag
_atom_type_scat_source
Mo Mo -1.6832 0.6857 'International Tables Vol C Tables 4.2.6.8 and 6.1.1.4'
F F 0.0171 0.0103 'International Tables Vol C Tables 4.2.6.8 and 6.1.1.4'
O O 0.0106 0.006 'International Tables Vol C Tables 4.2.6.8 and 6.1.1.4'
N N 0.0061 0.0033 'International Tables Vol C Tables 4.2.6.8 and 6.1.1.4'
C C 0.0033 0.0016 'International Tables Vol C Tables 4.2.6.8 and 6.1.1.4'
H H 0 0 'International Tables Vol C Tables 4.2.6.8 and 6.1.1.4'

loop_
_geom_angle_atom_site_label_1
_geom_angle_atom_site_label_2
_geom_angle_atom_site_label_3
_geom_angle
O2 Mo1 O1 103.27(10)
O2 Mo1 F4 97.95(9)
O1 Mo1 F4 97.42(8)
O2 Mo1 F3 94.40(9)
O1 Mo1 F3 97.74(8)
F4 Mo1 F3 157.67(8)
O2 Mo1 F2 165.77(9)
O1 Mo1 F2 90.43(8)
F4 Mo1 F2 83.82(7)
F3 Mo1 F2 79.77(6)
O2 Mo1 F1 90.40(8)
O1 Mo1 F1 166.31(8)
F4 Mo1 F1 81.07(7)
F3 Mo1 F1 80.32(6)
F2 Mo1 F1 75.88(6)
C1 N1 H3A 109.5
C1 N1 H3B 109.5
H3A N1 H3B 109.5
C1 N1 H3C 109.5
H3A N1 H3C 109.5
H3B N1 H3C 109.5
C2 N2 H4A 109.5
C2 N2 H4C 109.5
H4A N2 H4C 109.5
C2 N2 H4B 109.5
H4A N2 H4B 109.5
H4C N2 H4B 109.5
N1 C1 C2 112.3(2)
N1 C1 H1A 109.1
C2 C1 H1A 109.1
N1 C1 H1B 109.1
C2 C1 H1B 109.1
H1A C1 H1B 107.9
N2 C2 C1 113.3(2)
N2 C2 H2A 108.9
C1 C2 H2A 108.9
N2 C2 H2B 108.9
C1 C2 H2B 108.9
H2A C2 H2B 107.7

loop_
_geom_bond_atom_site_label_1
_geom_bond_atom_site_label_2
_geom_bond_distance
Mo1 O2 1.690(2)
Mo1 O1 1.706(2)
Mo1 F4 1.9122(16)
Mo1 F3 1.9367(15)
Mo1 F2 2.0990(15)
Mo1 F1 2.1018(15)
N1 C1 1.496(3)
N1 H3A 0.89
N1 H3B 0.89
N1 H3C 0.89
N2 C2 1.490(3)
N2 H4A 0.89
N2 H4C 0.89
N2 H4B 0.89
C1 C2 1.512(4)
C1 H1A 0.97
C1 H1B 0.97
C2 H2A 0.97
C2 H2B 0.97
